data_7003507
loop_
_publ_author_name
'Li, Peiyi'
'Ahrens, Birte'
'Bond, Andrew D.'
'Davies, John E.'
'Koentjoro, Olivia F.'
'Raithby, Paul R.'
'Teat, Simon J.'

_publ_section_title
;
 A new series of dinuclear Au(i) complexes linked by diethynylpyridine
 groups
;
_journal_issue 12
_journal_name_full 'Dalton Transactions'
_journal_page_first 1635
_journal_page_last 1646
_journal_paper_doi 10.1039/b716664h
_journal_year 2008
_chemical_formula_sum 'C46 H71 Au2 Cl2 N P2'
_chemical_formula_weight 1164.81
_chemical_name_common 'Complex 2'
_chemical_name_systematic 'Complex 2'
_space_group_IT_number 2
_symmetry_cell_setting triclinic
_symmetry_space_group_name_Hall '-P 1'
_symmetry_space_group_name_H-M 'P -1'
_atom_sites_solution_hydrogens geom
_atom_sites_solution_primary direct
_atom_sites_solution_secondary difmap
_audit_creation_method SHELXL-97
_cell_angle_alpha 103.998(2)
_cell_angle_beta 100.256(2)
_cell_angle_gamma 96.941(2)
_cell_formula_units_Z 1
_cell_length_a 9.1956(3)
_cell_length_b 10.3609(3)
_cell_length_c 12.8658(4)
_cell_measurement_reflns_used 9236
_cell_measurement_temperature 180(2)
_cell_measurement_theta_max 27.48
_cell_measurement_theta_min 1.00
_cell_volume 1153.00(6)
_computing_cell_refinement 'HKL Scalepack (Otwinowski & Minor 1997)'
_computing_data_collection 'Collect (Nonius B.V. 1998)'
_computing_data_reduction
;
HKL Denzo and Scalepack (Otwinowski & Minor 1997)
;
_computing_publication_material 'SHELXL-97 (Sheldrick 1997)'
_computing_structure_refinement 'SHELXL-97 (Sheldrick 1997)'
_computing_structure_solution 'SHELXS-97 (Sheldrick 1997)'
_diffrn_ambient_temperature 180(2)
_diffrn_measured_fraction_theta_full 0.990
_diffrn_measured_fraction_theta_max 0.990
_diffrn_measurement_device_type 'Nonius Kappa CCD'
_diffrn_measurement_method 'Thin slice \w and \f scans'
_diffrn_radiation_monochromator graphite
_diffrn_radiation_source 'fine-focus sealed tube'
_diffrn_radiation_type MoK\a
_diffrn_radiation_wavelength 0.71073
_diffrn_reflns_av_R_equivalents 0.1206
_diffrn_reflns_av_sigmaI/netI 0.0868
_diffrn_reflns_limit_h_max 11
_diffrn_reflns_limit_h_min -11
_diffrn_reflns_limit_k_max 13
_diffrn_reflns_limit_k_min -13
_diffrn_reflns_limit_l_max 15
_diffrn_reflns_limit_l_min -16
_diffrn_reflns_number 12208
_diffrn_reflns_theta_full 27.48
_diffrn_reflns_theta_max 27.48
_diffrn_reflns_theta_min 3.62
_diffrn_standards_number 0
_exptl_absorpt_coefficient_mu 6.571
_exptl_absorpt_correction_T_max 1.000
_exptl_absorpt_correction_T_min 0.493
_exptl_absorpt_correction_type multi-scan
_exptl_absorpt_process_details 'Sortav Blessing (1995)'
_exptl_crystal_colour plate
_exptl_crystal_density_diffrn 1.678
_exptl_crystal_density_method 'not measured'
_exptl_crystal_description colourless
_exptl_crystal_F_000 576
_exptl_crystal_size_max 0.30
_exptl_crystal_size_mid 0.18
_exptl_crystal_size_min 0.05
_refine_diff_density_max 3.325
_refine_diff_density_min -2.842
_refine_diff_density_rms 0.258
_refine_ls_extinction_method none
_refine_ls_goodness_of_fit_ref 1.048
_refine_ls_hydrogen_treatment constr
_refine_ls_matrix_type full
_refine_ls_number_parameters 246
_refine_ls_number_reflns 5234
_refine_ls_number_restraints 38
_refine_ls_restrained_S_all 1.048
_refine_ls_R_factor_all 0.0658
_refine_ls_R_factor_gt 0.0579
_refine_ls_shift/su_max 0.028
_refine_ls_shift/su_mean 0.001
_refine_ls_structure_factor_coef Fsqd
_refine_ls_weighting_details 'calc w=1/[\s^2^(Fo^2^)+(0.1011P)^2^+1.8974P] where P=(Fo^2^+2Fc^2^)/3'
_refine_ls_weighting_scheme calc
_refine_ls_wR_factor_gt 0.1525
_refine_ls_wR_factor_ref 0.1603
_reflns_number_gt 4596
_reflns_number_total 5234
_reflns_threshold_expression >2sigma(I)
_cod_data_source_file b716664h.txt
_cod_data_source_block pr0105
_cod_original_sg_symbol_H-M P-1
_cod_database_code 7003507

loop_
_symmetry_equiv_pos_as_xyz
'x, y, z'
'-x, -y, -z'

loop_
_atom_site_label
_atom_site_type_symbol
_atom_site_fract_x
_atom_site_fract_y
_atom_site_fract_z
_atom_site_U_iso_or_equiv
_atom_site_adp_type
_atom_site_occupancy
_atom_site_symmetry_multiplicity
_atom_site_calc_flag
_atom_site_refinement_flags
_atom_site_disorder_assembly
_atom_site_disorder_group
Au1 Au 0.14189(3) 0.26423(3) 0.039015(19) 0.03295(14) Uani 1 1 d . . .
P1 P 0.0048(2) 0.2108(2) -0.13653(15) 0.0316(4) Uani 1 1 d . . .
C1 C 0.2616(10) 0.3254(9) 0.1931(6) 0.0368(17) Uani 1 1 d . . .
C2 C 0.3352(9) 0.3761(9) 0.2854(7) 0.0405(18) Uani 1 1 d . . .
C3 C 0.4188(9) 0.4378(10) 0.3945(6) 0.0393(18) Uani 1 1 d . . .
C4 C 0.4427(13) 0.5754(11) 0.4380(7) 0.059(3) Uani 0.75 1 d P . 1
H4 H 0.4032 0.6299 0.3940 0.071 Uiso 0.75 1 calc PR . 1
C5 C 0.4794(11) 0.3643(10) 0.4584(7) 0.052(2) Uani 0.75 1 d P . 1
H5 H 0.4673 0.2691 0.4305 0.062 Uiso 0.75 1 calc PR . 1
N1A N 0.4427(13) 0.5754(11) 0.4380(7) 0.059(3) Uani 0.25 1 d P . 2
N1B N 0.4794(11) 0.3643(10) 0.4584(7) 0.052(2) Uani 0.25 1 d P . 2
C6 C 0.0196(11) 0.0409(10) -0.2206(7) 0.059(3) Uani 1 1 d D . .
H6A H -0.0379 -0.0198 -0.1867 0.070 Uiso 1 1 calc R . .
C7 C 0.1666(15) 0.0012(11) -0.2031(9) 0.088(5) Uani 1 1 d D . .
H7A H 0.2020 0.0116 -0.1237 0.106 Uiso 1 1 calc R . .
H7B H 0.2379 0.0634 -0.2252 0.106 Uiso 1 1 calc R . .
C8 C 0.1699(12) -0.1416(8) -0.2648(7) 0.052(2) Uani 1 1 d D . .
H8A H 0.2756 -0.1529 -0.2632 0.063 Uiso 1 1 calc R . .
H8B H 0.1264 -0.2042 -0.2268 0.063 Uiso 1 1 calc R . .
C9 C 0.0857(17) -0.1796(12) -0.3817(9) 0.101(6) Uani 1 1 d D . .
H9A H 0.1479 -0.1383 -0.4245 0.121 Uiso 1 1 calc R . .
H9B H 0.0731 -0.2788 -0.4108 0.121 Uiso 1 1 calc R . .
C10 C -0.0603(13) -0.1404(13) -0.4004(9) 0.081(4) Uani 1 1 d D . .
H10A H -0.1324 -0.2059 -0.3820 0.098 Uiso 1 1 calc R . .
H10B H -0.0922 -0.1484 -0.4797 0.098 Uiso 1 1 calc R . .
C11 C -0.0722(10) 0.0011(8) -0.3370(6) 0.0419(19) Uani 1 1 d D . .
H11A H -0.0375 0.0666 -0.3758 0.050 Uiso 1 1 calc R . .
H11B H -0.1787 0.0056 -0.3352 0.050 Uiso 1 1 calc R . .
C12 C -0.1966(8) 0.2046(7) -0.1414(6) 0.0345(15) Uani 1 1 d D . .
H12A H -0.2485 0.1909 -0.2194 0.041 Uiso 1 1 calc R . .
C13 C -0.2246(8) 0.3396(8) -0.0738(7) 0.0428(19) Uani 1 1 d D . .
H13A H -0.1897 0.4134 -0.1048 0.051 Uiso 1 1 calc R . .
H13B H -0.1679 0.3595 0.0029 0.051 Uiso 1 1 calc R . .
C14 C -0.3934(10) 0.3312(10) -0.0763(9) 0.060(3) Uani 1 1 d D . .
H14A H -0.4110 0.4173 -0.0309 0.072 Uiso 1 1 calc R . .
H14B H -0.4482 0.3186 -0.1525 0.072 Uiso 1 1 calc R . .
C15 C -0.4544(11) 0.2171(11) -0.0343(9) 0.065(3) Uani 1 1 d D . .
H15A H -0.5632 0.2149 -0.0379 0.078 Uiso 1 1 calc R . .
H15B H -0.4040 0.2315 0.0433 0.078 Uiso 1 1 calc R . .
C16 C -0.4287(11) 0.0835(9) -0.1027(9) 0.059(3) Uani 1 1 d D . .
H16A H -0.4857 0.0658 -0.1791 0.070 Uiso 1 1 calc R . .
H16B H -0.4659 0.0095 -0.0728 0.070 Uiso 1 1 calc R . .
C17 C -0.2621(9) 0.0864(8) -0.1019(7) 0.0452(19) Uani 1 1 d D . .
H17A H -0.2484 0.0005 -0.1501 0.054 Uiso 1 1 calc R . .
H17B H -0.2069 0.0944 -0.0266 0.054 Uiso 1 1 calc R . .
C18 C 0.0591(8) 0.3470(8) -0.1996(6) 0.0356(16) Uani 1 1 d D . .
H18A H 0.0513 0.4326 -0.1464 0.043 Uiso 1 1 calc R . .
C19 C 0.2245(9) 0.3591(13) -0.2058(9) 0.062(3) Uani 1 1 d D . .
H19A H 0.2860 0.3637 -0.1331 0.074 Uiso 1 1 calc R . .
H19B H 0.2394 0.2778 -0.2591 0.074 Uiso 1 1 calc R . .
C20 C 0.2768(10) 0.4838(12) -0.2404(8) 0.056(3) Uani 1 1 d D . .
H20A H 0.3822 0.4855 -0.2479 0.068 Uiso 1 1 calc R . .
H20B H 0.2728 0.5656 -0.1829 0.068 Uiso 1 1 calc R . .
C21 C 0.1795(10) 0.4860(9) -0.3492(6) 0.046(2) Uani 1 1 d D . .
H21A H 0.2112 0.5717 -0.3666 0.055 Uiso 1 1 calc R . .
H21B H 0.1929 0.4106 -0.4087 0.055 Uiso 1 1 calc R . .
C22 C 0.0162(10) 0.4730(8) -0.3423(7) 0.045(2) Uani 1 1 d D . .
H22A H -0.0456 0.4694 -0.4147 0.054 Uiso 1 1 calc R . .
H22B H 0.0016 0.5539 -0.2885 0.054 Uiso 1 1 calc R . .
C23 C -0.0369(9) 0.3481(8) -0.3088(7) 0.0408(18) Uani 1 1 d D . .
H23A H -0.0316 0.2666 -0.3660 0.049 Uiso 1 1 calc R . .
H23B H -0.1428 0.3458 -0.3023 0.049 Uiso 1 1 calc R . .
Cl1 Cl 0.4459(7) 0.0803(5) 0.5875(3) 0.1174(16) Uani 1 1 d D . .
C24 C 0.469(4) -0.079(3) 0.523(3) 0.117(13) Uani 0.50 1 d PD . -1
H24A H 0.3692 -0.1386 0.4960 0.140 Uiso 0.50 1 calc PR . -1
H24B H 0.5302 -0.1164 0.5758 0.140 Uiso 0.50 1 calc PR . -1

loop_
_atom_site_aniso_label
_atom_site_aniso_U_11
_atom_site_aniso_U_22
_atom_site_aniso_U_33
_atom_site_aniso_U_23
_atom_site_aniso_U_13
_atom_site_aniso_U_12
Au1 0.03387(19) 0.0386(2) 0.02013(18) 0.00119(12) -0.00130(12) 0.00667(12)
P1 0.0303(9) 0.0371(10) 0.0213(9) -0.0005(7) 0.0001(7) 0.0074(8)
C1 0.042(4) 0.043(4) 0.017(3) 0.000(3) 0.000(3) 0.004(3)
C2 0.035(4) 0.055(5) 0.026(4) 0.009(3) -0.001(3) 0.001(4)
C3 0.030(4) 0.061(5) 0.023(3) 0.007(3) 0.005(3) 0.002(3)
C4 0.072(7) 0.062(6) 0.032(4) 0.012(4) -0.012(4) 0.007(5)
C5 0.059(5) 0.053(5) 0.032(4) 0.001(4) -0.006(4) 0.006(4)
N1A 0.072(7) 0.062(6) 0.032(4) 0.012(4) -0.012(4) 0.007(5)
N1B 0.059(5) 0.053(5) 0.032(4) 0.001(4) -0.006(4) 0.006(4)
C6 0.047(5) 0.060(6) 0.044(5) -0.021(4) -0.016(4) 0.025(4)
C7 0.118(11) 0.056(6) 0.058(7) -0.026(5) -0.039(7) 0.055(7)
C8 0.063(6) 0.033(4) 0.054(5) 0.004(4) 0.002(5) 0.016(4)
C9 0.169(16) 0.051(6) 0.056(7) -0.018(5) -0.022(8) 0.058(9)
C10 0.067(7) 0.096(9) 0.046(6) -0.041(6) -0.005(5) 0.029(7)
C11 0.053(5) 0.036(4) 0.027(4) -0.004(3) -0.001(3) 0.010(4)
C12 0.032(4) 0.041(4) 0.026(3) 0.003(3) 0.004(3) 0.006(3)
C13 0.030(4) 0.044(4) 0.053(5) 0.002(4) 0.012(3) 0.017(3)
C14 0.043(5) 0.073(7) 0.068(7) 0.011(5) 0.025(5) 0.028(5)
C15 0.046(5) 0.093(8) 0.065(7) 0.023(6) 0.032(5) 0.011(5)
C16 0.067(7) 0.060(6) 0.048(5) 0.012(5) 0.023(5) -0.004(5)
C17 0.050(5) 0.049(5) 0.036(4) 0.011(4) 0.012(4) 0.003(4)
C18 0.031(4) 0.047(4) 0.027(3) 0.007(3) 0.005(3) 0.008(3)
C19 0.032(4) 0.111(9) 0.062(6) 0.053(6) 0.010(4) 0.025(5)
C20 0.036(5) 0.081(7) 0.053(6) 0.026(5) 0.005(4) 0.001(5)
C21 0.064(6) 0.047(5) 0.032(4) 0.013(3) 0.017(4) 0.019(4)
C22 0.054(5) 0.037(4) 0.039(4) 0.006(3) -0.002(4) 0.013(4)
C23 0.042(4) 0.040(4) 0.037(4) 0.012(3) 0.001(3) 0.005(3)
Cl1 0.167(5) 0.111(3) 0.077(2) 0.030(2) 0.032(3) 0.017(3)
C24 0.12(3) 0.061(16) 0.17(4) 0.04(2) 0.03(3) 0.003(18)

loop_
_atom_type_symbol
_atom_type_description
_atom_type_scat_dispersion_real
_atom_type_scat_dispersion_imag
_atom_type_scat_source
C C 0.0033 0.0016 'International Tables Vol C Tables 4.2.6.8 and 6.1.1.4'
H H 0.0000 0.0000 'International Tables Vol C Tables 4.2.6.8 and 6.1.1.4'
N N 0.0061 0.0033 'International Tables Vol C Tables 4.2.6.8 and 6.1.1.4'
P P 0.1023 0.0942 'International Tables Vol C Tables 4.2.6.8 and 6.1.1.4'
Au Au -2.0133 8.8022 'International Tables Vol C Tables 4.2.6.8 and 6.1.1.4'
Cl Cl 0.1484 0.1585 'International Tables Vol C Tables 4.2.6.8 and 6.1.1.4'

loop_
_geom_angle_atom_site_label_1
_geom_angle_atom_site_label_2
_geom_angle_atom_site_label_3
_geom_angle
_geom_angle_site_symmetry_1
_geom_angle_site_symmetry_3
_geom_angle_publ_flag
C1 Au1 P1 175.7(2) . . ?
C12 P1 C18 105.3(3) . . ?
C12 P1 C6 104.6(4) . . ?
C18 P1 C6 112.4(5) . . ?
C12 P1 Au1 112.1(2) . . ?
C18 P1 Au1 108.7(2) . . ?
C6 P1 Au1 113.4(3) . . ?
C2 C1 Au1 173.2(8) . . ?
C1 C2 C3 178.6(10) . . ?
C5 C3 C4 117.2(8) . . ?
C5 C3 C2 121.6(9) . . ?
C4 C3 C2 121.2(8) . . ?
C5 C4 C3 122.1(9) 2_666 . ?
C5 C4 H4 119.0 2_666 . ?
C3 C4 H4 119.0 . . ?
C3 C5 C4 120.7(9) . 2_666 ?
C3 C5 H5 119.7 . . ?
C4 C5 H5 119.7 2_666 . ?
C7 C6 C11 117.5(8) . . ?
C7 C6 P1 116.3(6) . . ?
C11 C6 P1 114.8(6) . . ?
C7 C6 H6A 101.4 . . ?
C11 C6 H6A 101.4 . . ?
P1 C6 H6A 101.4 . . ?
C6 C7 C8 114.4(8) . . ?
C6 C7 H7A 108.7 . . ?
C8 C7 H7A 108.7 . . ?
C6 C7 H7B 108.7 . . ?
C8 C7 H7B 108.7 . . ?
H7A C7 H7B 107.6 . . ?
C9 C8 C7 113.6(7) . . ?
C9 C8 H8A 108.9 . . ?
C7 C8 H8A 108.9 . . ?
C9 C8 H8B 108.9 . . ?
C7 C8 H8B 108.9 . . ?
H8A C8 H8B 107.7 . . ?
C10 C9 C8 116.0(9) . . ?
C10 C9 H9A 108.3 . . ?
C8 C9 H9A 108.3 . . ?
C10 C9 H9B 108.3 . . ?
C8 C9 H9B 108.3 . . ?
H9A C9 H9B 107.4 . . ?
C9 C10 C11 116.5(8) . . ?
C9 C10 H10A 108.2 . . ?
C11 C10 H10A 108.2 . . ?
C9 C10 H10B 108.2 . . ?
C11 C10 H10B 108.2 . . ?
H10A C10 H10B 107.3 . . ?
C6 C11 C10 112.5(7) . . ?
C6 C11 H11A 109.1 . . ?
C10 C11 H11A 109.1 . . ?
C6 C11 H11B 109.1 . . ?
C10 C11 H11B 109.1 . . ?
H11A C11 H11B 107.8 . . ?
C17 C12 C13 111.2(6) . . ?
C17 C12 P1 111.6(5) . . ?
C13 C12 P1 110.0(5) . . ?
C17 C12 H12A 108.0 . . ?
C13 C12 H12A 108.0 . . ?
P1 C12 H12A 108.0 . . ?
C12 C13 C14 109.2(6) . . ?
C12 C13 H13A 109.8 . . ?
C14 C13 H13A 109.8 . . ?
C12 C13 H13B 109.8 . . ?
C14 C13 H13B 109.8 . . ?
H13A C13 H13B 108.3 . . ?
C15 C14 C13 112.3(8) . . ?
C15 C14 H14A 109.1 . . ?
C13 C14 H14A 109.1 . . ?
C15 C14 H14B 109.1 . . ?
C13 C14 H14B 109.1 . . ?
H14A C14 H14B 107.9 . . ?
C14 C15 C16 110.2(7) . . ?
C14 C15 H15A 109.6 . . ?
C16 C15 H15A 109.6 . . ?
C14 C15 H15B 109.6 . . ?
C16 C15 H15B 109.6 . . ?
H15A C15 H15B 108.1 . . ?
C15 C16 C17 110.6(7) . . ?
C15 C16 H16A 109.5 . . ?
C17 C16 H16A 109.5 . . ?
C15 C16 H16B 109.5 . . ?
C17 C16 H16B 109.5 . . ?
H16A C16 H16B 108.1 . . ?
C16 C17 C12 111.6(7) . . ?
C16 C17 H17A 109.3 . . ?
C12 C17 H17A 109.3 . . ?
C16 C17 H17B 109.3 . . ?
C12 C17 H17B 109.3 . . ?
H17A C17 H17B 108.0 . . ?
C23 C18 C19 110.3(6) . . ?
C23 C18 P1 118.5(5) . . ?
C19 C18 P1 111.0(6) . . ?
C23 C18 H18A 105.3 . . ?
C19 C18 H18A 105.3 . . ?
P1 C18 H18A 105.3 . . ?
C20 C19 C18 111.5(7) . . ?
C20 C19 H19A 109.3 . . ?
C18 C19 H19A 109.3 . . ?
C20 C19 H19B 109.3 . . ?
C18 C19 H19B 109.3 . . ?
H19A C19 H19B 108.0 . . ?
C19 C20 C21 111.5(7) . . ?
C19 C20 H20A 109.3 . . ?
C21 C20 H20A 109.3 . . ?
C19 C20 H20B 109.3 . . ?
C21 C20 H20B 109.3 . . ?
H20A C20 H20B 108.0 . . ?
C22 C21 C20 110.3(7) . . ?
C22 C21 H21A 109.6 . . ?
C20 C21 H21A 109.6 . . ?
C22 C21 H21B 109.6 . . ?
C20 C21 H21B 109.6 . . ?
H21A C21 H21B 108.1 . . ?
C21 C22 C23 112.3(7) . . ?
C21 C22 H22A 109.1 . . ?
C23 C22 H22A 109.1 . . ?
C21 C22 H22B 109.1 . . ?
C23 C22 H22B 109.1 . . ?
H22A C22 H22B 107.9 . . ?
C22 C23 C18 110.9(6) . . ?
C22 C23 H23A 109.5 . . ?
C18 C23 H23A 109.5 . . ?
C22 C23 H23B 109.5 . . ?
C18 C23 H23B 109.5 . . ?
H23A C23 H23B 108.0 . . ?
C24 Cl1 C24 68.0(17) . 2_656 ?
Cl1 C24 Cl1 112.0(17) . 2_656 ?
Cl1 C24 H24A 109.2 . . ?
Cl1 C24 H24A 109.2 2_656 . ?
Cl1 C24 H24B 109.2 . . ?
Cl1 C24 H24B 109.2 2_656 . ?
H24A C24 H24B 107.9 . . ?

loop_
_geom_bond_atom_site_label_1
_geom_bond_atom_site_label_2
_geom_bond_distance
_geom_bond_site_symmetry_2
_geom_bond_publ_flag
Au1 C1 1.998(7) . ?
Au1 P1 2.2823(19) . ?
P1 C12 1.835(8) . ?
P1 C18 1.851(8) . ?
P1 C6 1.865(8) . ?
C1 C2 1.212(11) . ?
C2 C3 1.425(11) . ?
C3 C5 1.345(13) . ?
C3 C4 1.375(14) . ?
C4 C5 1.353(12) 2_666 ?
C4 H4 0.9500 . ?
C5 C4 1.353(12) 2_666 ?
C5 H5 0.9500 . ?
C6 C7 1.455(12) . ?
C6 C11 1.514(10) . ?
C6 H6A 1.0000 . ?
C7 C8 1.507(10) . ?
C7 H7A 0.9900 . ?
C7 H7B 0.9900 . ?
C8 C9 1.497(12) . ?
C8 H8A 0.9900 . ?
C8 H8B 0.9900 . ?
C9 C10 1.445(13) . ?
C9 H9A 0.9900 . ?
C9 H9B 0.9900 . ?
C10 C11 1.523(11) . ?
C10 H10A 0.9900 . ?
C10 H10B 0.9900 . ?
C11 H11A 0.9900 . ?
C11 H11B 0.9900 . ?
C12 C17 1.533(10) . ?
C12 C13 1.535(9) . ?
C12 H12A 1.0000 . ?
C13 C14 1.538(10) . ?
C13 H13A 0.9900 . ?
C13 H13B 0.9900 . ?
C14 C15 1.503(12) . ?
C14 H14A 0.9900 . ?
C14 H14B 0.9900 . ?
C15 C16 1.520(12) . ?
C15 H15A 0.9900 . ?
C15 H15B 0.9900 . ?
C16 C17 1.527(12) . ?
C16 H16A 0.9900 . ?
C16 H16B 0.9900 . ?
C17 H17A 0.9900 . ?
C17 H17B 0.9900 . ?
C18 C23 1.524(9) . ?
C18 C19 1.529(10) . ?
C18 H18A 1.0000 . ?
C19 C20 1.518(12) . ?
C19 H19A 0.9900 . ?
C19 H19B 0.9900 . ?
C20 C21 1.527(11) . ?
C20 H20A 0.9900 . ?
C20 H20B 0.9900 . ?
C21 C22 1.511(11) . ?
C21 H21A 0.9900 . ?
C21 H21B 0.9900 . ?
C22 C23 1.514(10) . ?
C22 H22A 0.9900 . ?
C22 H22B 0.9900 . ?
C23 H23A 0.9900 . ?
C23 H23B 0.9900 . ?
Cl1 C24 1.72(2) . ?
Cl1 C24 1.74(2) 2_656 ?
C24 Cl1 1.74(2) 2_656 ?
C24 H24A 0.9900 . ?
C24 H24B 0.9900 . ?

loop_
_geom_torsion_atom_site_label_1
_geom_torsion_atom_site_label_2
_geom_torsion_atom_site_label_3
_geom_torsion_atom_site_label_4
_geom_torsion
_geom_torsion_site_symmetry_1
_geom_torsion_site_symmetry_2
_geom_torsion_site_symmetry_3
_geom_torsion_site_symmetry_4
_geom_torsion_publ_flag
C1 Au1 P1 C12 -84(3) . . . . ?
C1 Au1 P1 C18 32(3) . . . . ?
C1 Au1 P1 C6 158(3) . . . . ?
P1 Au1 C1 C2 -8(10) . . . . ?
Au1 C1 C2 C3 55(44) . . . . ?
C1 C2 C3 C5 136(41) . . . . ?
C1 C2 C3 C4 -45(41) . . . . ?
C5 C3 C4 C5 -1.5(17) . . . 2_666 ?
C2 C3 C4 C5 179.4(10) . . . 2_666 ?
C4 C3 C5 C4 1.5(17) . . . 2_666 ?
C2 C3 C5 C4 -179.4(9) . . . 2_666 ?
C12 P1 C6 C7 -160.8(11) . . . . ?
C18 P1 C6 C7 85.4(11) . . . . ?
Au1 P1 C6 C7 -38.3(12) . . . . ?
C12 P1 C6 C11 56.5(9) . . . . ?
C18 P1 C6 C11 -57.3(9) . . . . ?
Au1 P1 C6 C11 179.0(7) . . . . ?
C11 C6 C7 C8 -43.7(18) . . . . ?
P1 C6 C7 C8 174.5(9) . . . . ?
C6 C7 C8 C9 44.7(18) . . . . ?
C7 C8 C9 C10 -45.0(19) . . . . ?
C8 C9 C10 C11 43(2) . . . . ?
C7 C6 C11 C10 39.9(16) . . . . ?
P1 C6 C11 C10 -177.9(9) . . . . ?
C9 C10 C11 C6 -39.0(17) . . . . ?
C18 P1 C12 C17 174.4(5) . . . . ?
C6 P1 C12 C17 55.7(6) . . . . ?
Au1 P1 C12 C17 -67.6(5) . . . . ?
C18 P1 C12 C13 -61.7(6) . . . . ?
C6 P1 C12 C13 179.6(6) . . . . ?
Au1 P1 C12 C13 56.3(6) . . . . ?
C17 C12 C13 C14 -54.4(9) . . . . ?
P1 C12 C13 C14 -178.5(6) . . . . ?
C12 C13 C14 C15 57.2(11) . . . . ?
C13 C14 C15 C16 -58.8(12) . . . . ?
C14 C15 C16 C17 57.1(12) . . . . ?
C15 C16 C17 C12 -55.9(10) . . . . ?
C13 C12 C17 C16 55.1(9) . . . . ?
P1 C12 C17 C16 178.3(6) . . . . ?
C12 P1 C18 C23 -48.3(7) . . . . ?
C6 P1 C18 C23 65.0(7) . . . . ?
Au1 P1 C18 C23 -168.6(5) . . . . ?
C12 P1 C18 C19 -177.4(6) . . . . ?
C6 P1 C18 C19 -64.1(7) . . . . ?
Au1 P1 C18 C19 62.3(7) . . . . ?
C23 C18 C19 C20 55.7(11) . . . . ?
P1 C18 C19 C20 -171.0(7) . . . . ?
C18 C19 C20 C21 -55.6(12) . . . . ?
C19 C20 C21 C22 54.8(11) . . . . ?
C20 C21 C22 C23 -55.6(10) . . . . ?
C21 C22 C23 C18 56.7(9) . . . . ?
C19 C18 C23 C22 -55.7(10) . . . . ?
P1 C18 C23 C22 174.9(6) . . . . ?
C24 Cl1 C24 Cl1 0.000(1) 2_656 . . 2_656 ?
